data_4071171
loop_
_publ_author_name
'Kavara, Ajdin'
'Cousineau, Kandarpa D.'
'Rohr, Ahleah D.'
'Kampf, Jeff W.'
'Banaszak Holl, Mark M.'

_publ_section_title
;
 A Stannylene/Aryl Iodide Reagent for Allylic CH Activation and Double
 Bond Addition Chemistry
;
_journal_issue 6
_journal_name_full Organometallics
_journal_page_first 1041
_journal_paper_doi 10.1021/om8000108
_journal_volume 27
_journal_year 2008
_chemical_formula_moiety 'C22 H51 I Si4 Sn'
_chemical_formula_sum 'C22 H51 I Si4 Sn'
_chemical_formula_weight 673.58
_chemical_name_systematic
;
 ?
;
_space_group_IT_number 14
_symmetry_cell_setting monoclinic
_symmetry_space_group_name_Hall '-P 2yn'
_symmetry_space_group_name_H-M 'P 1 21/n 1'
_atom_sites_solution_hydrogens geom
_atom_sites_solution_primary direct
_atom_sites_solution_secondary difmap
_audit_creation_method SHELXL-97
_cell_angle_alpha 90.00
_cell_angle_beta 91.5530(10)
_cell_angle_gamma 90.00
_cell_formula_units_Z 4
_cell_length_a 9.0768(7)
_cell_length_b 17.5676(13)
_cell_length_c 19.1346(14)
_cell_measurement_reflns_used 9333
_cell_measurement_temperature 85(2)
_cell_measurement_theta_max 24.20
_cell_measurement_theta_min 2.32
_cell_volume 3050.0(4)
_computing_cell_refinement 'Bruker SAINT'
_computing_data_collection 'Bruker SMART-APEX'
_computing_data_reduction 'Bruker SAINT'
_computing_molecular_graphics 'Bruker SHELXTL'
_computing_publication_material 'Bruker SHELXTL'
_computing_structure_refinement 'Bruker SHELXTL'
_computing_structure_solution 'Bruker SHELXTL'
_diffrn_ambient_temperature 85(2)
_diffrn_measured_fraction_theta_full 1.000
_diffrn_measured_fraction_theta_max 1.000
_diffrn_measurement_device_type 'CCD area detector'
_diffrn_measurement_method 'phi and omega scans'
_diffrn_radiation_monochromator graphite
_diffrn_radiation_source 'fine-focus sealed tube'
_diffrn_radiation_type MoK\a
_diffrn_radiation_wavelength 0.71073
_diffrn_reflns_av_R_equivalents 0.0462
_diffrn_reflns_av_sigmaI/netI 0.0171
_diffrn_reflns_limit_h_max 12
_diffrn_reflns_limit_h_min -12
_diffrn_reflns_limit_k_max 24
_diffrn_reflns_limit_k_min -24
_diffrn_reflns_limit_l_max 26
_diffrn_reflns_limit_l_min -26
_diffrn_reflns_number 115591
_diffrn_reflns_theta_full 29.42
_diffrn_reflns_theta_max 29.42
_diffrn_reflns_theta_min 1.57
_exptl_absorpt_coefficient_mu 2.015
_exptl_absorpt_correction_T_max 0.7387
_exptl_absorpt_correction_T_min 0.4995
_exptl_absorpt_correction_type multi-scan
_exptl_absorpt_process_details
;
  Blessing, R. Acta Cryst. (1995) A51 33-38.
  Sheldrick, G.  SADABS (Version 2.10) Bruker/Siemens area
  detector absorption and other corrections, University of
  Gottingen, Germany 2003.
;
_exptl_crystal_colour colorless
_exptl_crystal_density_diffrn 1.467
_exptl_crystal_density_method 'not measured'
_exptl_crystal_description block
_exptl_crystal_F_000 1368
_exptl_crystal_size_max 0.40
_exptl_crystal_size_mid 0.24
_exptl_crystal_size_min 0.16
_refine_diff_density_max 1.219
_refine_diff_density_min -0.837
_refine_diff_density_rms 0.086
_refine_ls_extinction_method none
_refine_ls_goodness_of_fit_ref 1.092
_refine_ls_hydrogen_treatment constr
_refine_ls_matrix_type full
_refine_ls_number_parameters 326
_refine_ls_number_reflns 8440
_refine_ls_number_restraints 93
_refine_ls_restrained_S_all 1.087
_refine_ls_R_factor_all 0.0205
_refine_ls_R_factor_gt 0.0196
_refine_ls_shift/su_max 0.002
_refine_ls_shift/su_mean 0.000
_refine_ls_structure_factor_coef Fsqd
_refine_ls_weighting_details 'calc w=1/[\s^2^(Fo^2^)+(0.0228P)^2^+2.5531P] where P=(Fo^2^+2Fc^2^)/3'
_refine_ls_weighting_scheme calc
_refine_ls_wR_factor_gt 0.0504
_refine_ls_wR_factor_ref 0.0510
_reflns_number_gt 8142
_reflns_number_total 8440
_reflns_threshold_expression >2sigma(I)
_cod_data_source_file om8000108_3.cif
_cod_data_source_block ak75b
_cod_depositor_comments
;
The following automatic conversions were performed:

'_symmetry_cell_setting' value 'Monoclinic' changed to 'monoclinic'
according to /home/saulius/struct/CIF-dictionaries/cif_core.dic
dictionary named 'cif_core.dic' version 2.4.1 from 2010-06-29.

Automatic conversion script
Id: cif_fix_values 1715 2011-07-08 13:25:40Z adriana 
;
_cod_original_sg_symbol_H-M P2(1)/n
_cod_database_code 4071171

loop_
_symmetry_equiv_pos_as_xyz
'x, y, z'
'-x+1/2, y+1/2, -z+1/2'
'-x, -y, -z'
'x-1/2, -y-1/2, z-1/2'

loop_
_atom_site_label
_atom_site_type_symbol
_atom_site_fract_x
_atom_site_fract_y
_atom_site_fract_z
_atom_site_U_iso_or_equiv
_atom_site_adp_type
_atom_site_occupancy
_atom_site_symmetry_multiplicity
_atom_site_calc_flag
_atom_site_refinement_flags
_atom_site_disorder_assembly
_atom_site_disorder_group
I1 I 0.373886(11) 0.343510(6) 0.233872(5) 0.01921(3) Uani 1 1 d . A .
Sn1 Sn 0.670573(10) 0.315180(5) 0.245540(5) 0.01048(3) Uani 1 1 d . . .
Si1 Si 0.89283(5) 0.30757(3) 0.10269(2) 0.01967(9) Uani 1 1 d . . .
Si2 Si 0.67974(5) 0.44553(2) 0.11189(2) 0.01600(8) Uani 1 1 d . . .
Si3 Si 0.65165(5) 0.42608(3) 0.39342(2) 0.01700(8) Uani 1 1 d . . .
Si4 Si 0.92762(5) 0.32294(3) 0.37833(2) 0.01645(8) Uani 1 1 d . . .
C1 C 0.6625(7) 0.1924(6) 0.2604(4) 0.0168(11) Uani 0.654(4) 1 d PDU A 1
H1A H 0.7513 0.1699 0.2397 0.020 Uiso 0.654(4) 1 calc PR A 1
H1B H 0.6681 0.1819 0.3112 0.020 Uiso 0.654(4) 1 calc PR A 1
C2 C 0.5302(3) 0.15251(13) 0.23016(15) 0.0191(5) Uani 0.654(4) 1 d PDU A 1
C3 C 0.4204(3) 0.12615(15) 0.26841(16) 0.0208(6) Uani 0.654(4) 1 d PDU A 1
C4 C 0.5310(4) 0.14655(17) 0.15127(15) 0.0284(7) Uani 0.654(4) 1 d PDU A 1
H4A H 0.4575 0.1090 0.1354 0.043 Uiso 0.654(4) 1 calc PR A 1
H4B H 0.6289 0.1305 0.1367 0.043 Uiso 0.654(4) 1 calc PR A 1
H4C H 0.5071 0.1962 0.1306 0.043 Uiso 0.654(4) 1 calc PR A 1
C5 C 0.2857(7) 0.0864(5) 0.2385(3) 0.0320(12) Uani 0.654(4) 1 d PDU A 1
H5A H 0.2895 0.0858 0.1874 0.048 Uiso 0.654(4) 1 calc PR A 1
H5B H 0.1970 0.1135 0.2527 0.048 Uiso 0.654(4) 1 calc PR A 1
H5C H 0.2830 0.0340 0.2560 0.048 Uiso 0.654(4) 1 calc PR A 1
C6 C 0.4161(3) 0.13517(18) 0.34692(16) 0.0298(7) Uani 0.654(4) 1 d PDU A 1
H6A H 0.5165 0.1425 0.3659 0.045 Uiso 0.654(4) 1 calc PR A 1
H6B H 0.3735 0.0893 0.3674 0.045 Uiso 0.654(4) 1 calc PR A 1
H6C H 0.3556 0.1795 0.3583 0.045 Uiso 0.654(4) 1 calc PR A 1
C1A C 0.6630(15) 0.1895(12) 0.2448(7) 0.019(2) Uani 0.346(4) 1 d PDU A 2
H1AA H 0.6724 0.1718 0.1960 0.023 Uiso 0.346(4) 1 calc PR A 2
H1AB H 0.7495 0.1701 0.2719 0.023 Uiso 0.346(4) 1 calc PR A 2
C2A C 0.5271(5) 0.1547(2) 0.2737(2) 0.0171(10) Uani 0.346(4) 1 d PDU A 2
C3A C 0.4207(6) 0.1242(3) 0.2329(3) 0.0208(11) Uani 0.346(4) 1 d PDU A 2
C4A C 0.5230(7) 0.1596(3) 0.3523(2) 0.0274(12) Uani 0.346(4) 1 d PDU A 2
H4AA H 0.4951 0.2113 0.3660 0.041 Uiso 0.346(4) 1 calc PR A 2
H4AB H 0.6207 0.1475 0.3724 0.041 Uiso 0.346(4) 1 calc PR A 2
H4AC H 0.4507 0.1233 0.3696 0.041 Uiso 0.346(4) 1 calc PR A 2
C5A C 0.2835(12) 0.0885(9) 0.2619(5) 0.029(2) Uani 0.346(4) 1 d PDU A 2
H5AA H 0.2832 0.0337 0.2519 0.044 Uiso 0.346(4) 1 calc PR A 2
H5AB H 0.1960 0.1120 0.2399 0.044 Uiso 0.346(4) 1 calc PR A 2
H5AC H 0.2823 0.0965 0.3125 0.044 Uiso 0.346(4) 1 calc PR A 2
C6A C 0.4214(7) 0.1236(3) 0.1541(3) 0.0312(13) Uani 0.346(4) 1 d PDU A 2
H6AA H 0.3856 0.1727 0.1362 0.047 Uiso 0.346(4) 1 calc PR A 2
H6AB H 0.3569 0.0828 0.1363 0.047 Uiso 0.346(4) 1 calc PR A 2
H6AC H 0.5220 0.1149 0.1385 0.047 Uiso 0.346(4) 1 calc PR A 2
C7 C 0.79439(16) 0.37377(8) 0.16483(7) 0.0125(2) Uani 1 1 d . A .
C8 C 0.91215(16) 0.41513(9) 0.21327(7) 0.0143(3) Uani 1 1 d . . .
H8A H 0.9946 0.3795 0.2233 0.017 Uiso 1 1 calc R A .
H8B H 0.9523 0.4590 0.1875 0.017 Uiso 1 1 calc R . .
C9 C 0.85287(17) 0.44385(8) 0.28316(7) 0.0145(3) Uani 1 1 d . A .
H9A H 0.7789 0.4841 0.2733 0.017 Uiso 1 1 calc R . .
H9B H 0.9351 0.4673 0.3106 0.017 Uiso 1 1 calc R . .
C10 C 0.78061(16) 0.38081(8) 0.32883(7) 0.0129(2) Uani 1 1 d . A .
C11 C 0.9774(3) 0.22118(12) 0.14337(14) 0.0471(7) Uani 1 1 d . A .
H11A H 0.9010 0.1912 0.1659 0.071 Uiso 1 1 calc R . .
H11B H 1.0524 0.2365 0.1784 0.071 Uiso 1 1 calc R . .
H11C H 1.0234 0.1904 0.1072 0.071 Uiso 1 1 calc R . .
C12 C 1.0578(2) 0.35711(13) 0.06612(12) 0.0360(5) Uani 1 1 d . A .
H12A H 1.1109 0.3218 0.0362 0.054 Uiso 1 1 calc R . .
H12B H 1.1233 0.3740 0.1046 0.054 Uiso 1 1 calc R . .
H12C H 1.0250 0.4013 0.0385 0.054 Uiso 1 1 calc R . .
C13 C 0.7710(3) 0.2763(2) 0.02806(17) 0.0723(12) Uani 1 1 d . A .
H13A H 0.8290 0.2476 -0.0054 0.108 Uiso 1 1 calc R . .
H13B H 0.7276 0.3211 0.0048 0.108 Uiso 1 1 calc R . .
H13C H 0.6922 0.2439 0.0455 0.108 Uiso 1 1 calc R . .
C14 C 0.5182(2) 0.40161(11) 0.06287(10) 0.0277(4) Uani 1 1 d . A .
H14A H 0.5062 0.3487 0.0779 0.042 Uiso 1 1 calc R . .
H14B H 0.5359 0.4029 0.0126 0.042 Uiso 1 1 calc R . .
H14C H 0.4285 0.4304 0.0726 0.042 Uiso 1 1 calc R . .
C15 C 0.7971(2) 0.49388(12) 0.04613(10) 0.0321(4) Uani 1 1 d . A .
H15A H 0.7443 0.5380 0.0267 0.048 Uiso 1 1 calc R . .
H15B H 0.8188 0.4582 0.0085 0.048 Uiso 1 1 calc R . .
H15C H 0.8894 0.5107 0.0689 0.048 Uiso 1 1 calc R . .
C16 C 0.6035(2) 0.52511(10) 0.16444(9) 0.0260(3) Uani 1 1 d . A .
H16A H 0.6847 0.5534 0.1871 0.039 Uiso 1 1 calc R . .
H16B H 0.5394 0.5044 0.2002 0.039 Uiso 1 1 calc R . .
H16C H 0.5465 0.5593 0.1337 0.039 Uiso 1 1 calc R . .
C17 C 0.5395(2) 0.50521(10) 0.35400(10) 0.0263(4) Uani 1 1 d . A .
H17A H 0.4805 0.5289 0.3902 0.040 Uiso 1 1 calc R . .
H17B H 0.4741 0.4849 0.3170 0.040 Uiso 1 1 calc R . .
H17C H 0.6053 0.5433 0.3342 0.040 Uiso 1 1 calc R . .
C18 C 0.7578(2) 0.47298(12) 0.46733(9) 0.0301(4) Uani 1 1 d . A .
H18A H 0.8244 0.5113 0.4485 0.045 Uiso 1 1 calc R . .
H18B H 0.8154 0.4345 0.4932 0.045 Uiso 1 1 calc R . .
H18C H 0.6890 0.4976 0.4988 0.045 Uiso 1 1 calc R . .
C19 C 0.5189(2) 0.35705(11) 0.43153(9) 0.0250(3) Uani 1 1 d . A .
H19A H 0.4556 0.3837 0.4642 0.037 Uiso 1 1 calc R . .
H19B H 0.5737 0.3168 0.4564 0.037 Uiso 1 1 calc R . .
H19C H 0.4580 0.3344 0.3939 0.037 Uiso 1 1 calc R . .
C20 C 1.02248(19) 0.24713(10) 0.32774(11) 0.0260(4) Uani 1 1 d . A .
H20A H 1.0713 0.2702 0.2878 0.039 Uiso 1 1 calc R . .
H20B H 0.9498 0.2097 0.3108 0.039 Uiso 1 1 calc R . .
H20C H 1.0961 0.2218 0.3581 0.039 Uiso 1 1 calc R . .
C21 C 0.8520(2) 0.27063(12) 0.45476(10) 0.0308(4) Uani 1 1 d . A .
H21A H 0.9310 0.2414 0.4781 0.046 Uiso 1 1 calc R . .
H21B H 0.7739 0.2359 0.4384 0.046 Uiso 1 1 calc R . .
H21C H 0.8116 0.3072 0.4878 0.046 Uiso 1 1 calc R . .
C22 C 1.07995(19) 0.38806(11) 0.40864(9) 0.0251(3) Uani 1 1 d . A .
H22A H 1.1441 0.3614 0.4426 0.038 Uiso 1 1 calc R . .
H22B H 1.0378 0.4331 0.4307 0.038 Uiso 1 1 calc R . .
H22C H 1.1375 0.4037 0.3685 0.038 Uiso 1 1 calc R . .

loop_
_atom_site_aniso_label
_atom_site_aniso_U_11
_atom_site_aniso_U_22
_atom_site_aniso_U_33
_atom_site_aniso_U_23
_atom_site_aniso_U_13
_atom_site_aniso_U_12
I1 0.01057(5) 0.02230(6) 0.02479(6) 0.00359(4) 0.00084(4) 0.00038(3)
Sn1 0.01003(5) 0.00999(5) 0.01146(5) 0.00045(3) 0.00088(3) -0.00099(3)
Si1 0.0160(2) 0.0256(2) 0.0175(2) -0.00782(16) 0.00296(15) 0.00037(17)
Si2 0.0188(2) 0.01566(19) 0.01341(18) 0.00309(14) -0.00173(14) -0.00198(15)
Si3 0.0186(2) 0.0196(2) 0.01300(18) -0.00223(15) 0.00253(15) 0.00155(16)
Si4 0.01324(19) 0.0192(2) 0.01681(19) 0.00433(15) -0.00164(15) -0.00021(15)
C1 0.0146(15) 0.0110(18) 0.025(3) 0.001(2) 0.0004(15) -0.0012(11)
C2 0.0200(12) 0.0120(10) 0.0252(15) -0.0001(9) -0.0012(9) -0.0006(8)
C3 0.0173(12) 0.0138(11) 0.0311(15) 0.0035(12) -0.0002(11) -0.0010(9)
C4 0.0354(16) 0.0252(13) 0.0245(13) -0.0033(10) 0.0015(11) -0.0072(11)
C5 0.0212(16) 0.0256(19) 0.049(3) -0.001(3) -0.002(2) -0.0061(13)
C6 0.0265(15) 0.0329(15) 0.0304(14) 0.0067(11) 0.0080(11) -0.0013(12)
C1A 0.022(3) 0.010(3) 0.026(5) -0.002(4) 0.002(3) -0.001(2)
C2A 0.021(2) 0.0099(18) 0.020(2) 0.0007(15) 0.0027(17) -0.0019(15)
C3A 0.024(2) 0.015(2) 0.023(2) -0.002(2) 0.000(2) -0.0016(17)
C4A 0.040(3) 0.021(2) 0.021(2) 0.0027(18) 0.002(2) -0.007(2)
C5A 0.023(3) 0.020(3) 0.045(6) -0.005(5) 0.005(4) -0.005(2)
C6A 0.039(3) 0.028(3) 0.027(2) -0.005(2) -0.009(2) -0.001(2)
C7 0.0127(6) 0.0132(6) 0.0117(6) -0.0002(5) 0.0013(5) -0.0025(5)
C8 0.0134(6) 0.0168(7) 0.0126(6) 0.0003(5) 0.0005(5) -0.0036(5)
C9 0.0167(7) 0.0136(6) 0.0131(6) -0.0002(5) 0.0003(5) -0.0031(5)
C10 0.0134(6) 0.0136(6) 0.0117(6) -0.0003(5) 0.0006(5) -0.0009(5)
C11 0.0580(15) 0.0230(9) 0.0624(15) 0.0096(9) 0.0421(13) 0.0146(10)
C12 0.0301(10) 0.0436(12) 0.0352(10) 0.0142(9) 0.0170(8) 0.0090(9)
C13 0.0287(11) 0.111(3) 0.0760(19) -0.077(2) -0.0145(12) 0.0198(14)
C14 0.0295(9) 0.0288(9) 0.0243(8) 0.0005(7) -0.0101(7) -0.0007(7)
C15 0.0309(10) 0.0365(10) 0.0291(9) 0.0166(8) 0.0024(7) -0.0031(8)
C16 0.0339(9) 0.0183(7) 0.0253(8) 0.0027(6) -0.0040(7) 0.0061(7)
C17 0.0296(9) 0.0221(8) 0.0276(8) -0.0035(6) 0.0045(7) 0.0097(7)
C18 0.0318(9) 0.0380(10) 0.0204(8) -0.0117(7) 0.0009(7) -0.0006(8)
C19 0.0205(8) 0.0350(9) 0.0197(7) 0.0043(7) 0.0056(6) 0.0015(7)
C20 0.0164(7) 0.0201(8) 0.0415(10) 0.0011(7) 0.0015(7) 0.0023(6)
C21 0.0233(8) 0.0401(11) 0.0290(9) 0.0202(8) 0.0009(7) 0.0029(8)
C22 0.0198(8) 0.0311(9) 0.0242(8) 0.0001(7) -0.0062(6) -0.0030(7)

loop_
_atom_type_symbol
_atom_type_description
_atom_type_scat_dispersion_real
_atom_type_scat_dispersion_imag
_atom_type_scat_source
C C 0.0033 0.0016 'International Tables Vol C Tables 4.2.6.8 and 6.1.1.4'
H H 0.0000 0.0000 'International Tables Vol C Tables 4.2.6.8 and 6.1.1.4'
Si Si 0.0817 0.0704 'International Tables Vol C Tables 4.2.6.8 and 6.1.1.4'
Sn Sn -0.6537 1.4246 'International Tables Vol C Tables 4.2.6.8 and 6.1.1.4'
I I -0.4742 1.8119 'International Tables Vol C Tables 4.2.6.8 and 6.1.1.4'

loop_
_geom_angle_atom_site_label_1
_geom_angle_atom_site_label_2
_geom_angle_atom_site_label_3
_geom_angle
C1 Sn1 C10 116.33(19)
C1 Sn1 C7 125.25(19)
C10 Sn1 C7 91.90(5)
C1 Sn1 C1A 7.9(5)
C10 Sn1 C1A 123.1(4)
C7 Sn1 C1A 118.8(3)
C1 Sn1 I1 98.86(19)
C10 Sn1 I1 113.07(4)
C7 Sn1 I1 112.25(4)
C1A Sn1 I1 98.6(4)
C11 Si1 C13 108.03(16)
C11 Si1 C12 102.07(10)
C13 Si1 C12 108.21(14)
C11 Si1 C7 115.61(9)
C13 Si1 C7 112.29(9)
C12 Si1 C7 109.95(9)
C16 Si2 C15 104.35(10)
C16 Si2 C14 106.28(9)
C15 Si2 C14 107.46(9)
C16 Si2 C7 114.44(7)
C15 Si2 C7 110.13(8)
C14 Si2 C7 113.55(8)
C17 Si3 C19 106.86(9)
C17 Si3 C18 103.88(9)
C19 Si3 C18 108.25(9)
C17 Si3 C10 112.77(7)
C19 Si3 C10 113.38(8)
C18 Si3 C10 111.14(8)
C20 Si4 C21 103.79(9)
C20 Si4 C22 104.40(8)
C21 Si4 C22 109.92(9)
C20 Si4 C10 116.61(8)
C21 Si4 C10 112.50(8)
C22 Si4 C10 109.17(8)
C2 C1 Sn1 116.3(6)
C3 C2 C1 123.7(3)
C3 C2 C4 123.1(3)
C1 C2 C4 113.2(3)
C2 C3 C5 124.2(3)
C2 C3 C6 123.2(3)
C5 C3 C6 112.5(3)
C2A C1A Sn1 115.6(12)
C3A C2A C1A 122.5(7)
C3A C2A C4A 124.6(4)
C1A C2A C4A 112.9(6)
C2A C3A C6A 124.3(5)
C2A C3A C5A 122.8(6)
C6A C3A C5A 112.9(5)
C8 C7 Si1 109.10(10)
C8 C7 Si2 111.08(10)
Si1 C7 Si2 109.31(7)
C8 C7 Sn1 98.91(8)
Si1 C7 Sn1 114.31(7)
Si2 C7 Sn1 113.69(7)
C9 C8 C7 114.52(12)
C8 C9 C10 114.49(12)
C9 C10 Si3 109.99(10)
C9 C10 Si4 110.85(10)
Si3 C10 Si4 109.58(7)
C9 C10 Sn1 98.98(9)
Si3 C10 Sn1 114.68(7)
Si4 C10 Sn1 112.35(7)

loop_
_geom_bond_atom_site_label_1
_geom_bond_atom_site_label_2
_geom_bond_distance
I1 Sn1 2.7417(2)
Sn1 C1 2.177(11)
Sn1 C10 2.1865(14)
Sn1 C7 2.1913(14)
Sn1 C1A 2.21(2)
Si1 C11 1.862(2)
Si1 C13 1.865(2)
Si1 C12 1.883(2)
Si1 C7 1.9032(15)
Si2 C16 1.8659(19)
Si2 C15 1.8739(19)
Si2 C14 1.8842(18)
Si2 C7 1.9081(15)
Si3 C17 1.8696(19)
Si3 C19 1.8711(19)
Si3 C18 1.8797(19)
Si3 C10 1.8995(15)
Si4 C20 1.8701(19)
Si4 C21 1.8732(18)
Si4 C22 1.8743(18)
Si4 C10 1.9086(15)
C1 C2 1.493(5)
C2 C3 1.335(4)
C2 C4 1.513(4)
C3 C5 1.508(5)
C3 C6 1.512(4)
C1A C2A 1.496(7)
C2A C3A 1.338(6)
C2A C4A 1.508(6)
C3A C6A 1.509(6)
C3A C5A 1.513(7)
C7 C8 1.574(2)
C8 C9 1.540(2)
C9 C10 1.566(2)
